data_7250236
loop_
_publ_author_name
'Chuskit, Stanzin'
'Kumar, Sunil'
'Das, Dinabandhu'

_publ_section_title
;
 Polymorphism in novel symmetric and asymmetric bis-hydrazone derivatives
;
_journal_issue 20
_journal_name_full CrystEngComm
_journal_page_first 3247
_journal_page_last 3256
_journal_paper_doi 10.1039/D5CE00242G
_journal_volume 27
_journal_year 2025
_chemical_formula_sum 'C40 H26 N4'
_chemical_formula_weight 562.65
_space_group_crystal_system monoclinic
_space_group_IT_number 14
_space_group_name_Hall '-P 2yn'
_space_group_name_H-M_alt 'P 1 21/n 1'
_atom_sites_solution_hydrogens geom
_audit_creation_method SHELXL-2018/3
_audit_update_record
;
2025-02-18 deposited with the CCDC.	2025-04-08 downloaded from the CCDC.
;
_cell_angle_alpha 90
_cell_angle_beta 94.932(4)
_cell_angle_gamma 90
_cell_formula_units_Z 4
_cell_length_a 9.3691(13)
_cell_length_b 10.7182(15)
_cell_length_c 29.938(4)
_cell_measurement_reflns_used 7336
_cell_measurement_temperature 298(2)
_cell_measurement_theta_max 27.29
_cell_measurement_theta_min 2.34
_cell_volume 2995.2(7)
_computing_cell_refinement 'Bruker SAINT'
_computing_data_collection 'Bruker APEX3'
_computing_data_reduction 'Bruker SAINT'
_computing_molecular_graphics 'Xseed-2017 (Barbour, 2017)'
_computing_structure_refinement 'SHELXL-2018/3 (Sheldrick, 2018)'
_computing_structure_solution 'SHELXT 2018/2 (Sheldrick, 2018)'
_diffrn_ambient_temperature 298(2)
_diffrn_measured_fraction_theta_full 0.998
_diffrn_measured_fraction_theta_max 0.996
_diffrn_measurement_device_type 'Bruker APEX-III CMOS detector'
_diffrn_measurement_method 'phi and omega scan'
_diffrn_radiation_type MoK\a
_diffrn_radiation_wavelength 0.71073
_diffrn_reflns_av_R_equivalents 0.0759
_diffrn_reflns_av_unetI/netI 0.0589
_diffrn_reflns_Laue_measured_fraction_full 0.998
_diffrn_reflns_Laue_measured_fraction_max 0.996
_diffrn_reflns_limit_h_max 11
_diffrn_reflns_limit_h_min -12
_diffrn_reflns_limit_k_max 14
_diffrn_reflns_limit_k_min -14
_diffrn_reflns_limit_l_max 40
_diffrn_reflns_limit_l_min -40
_diffrn_reflns_number 46324
_diffrn_reflns_point_group_measured_fraction_full 0.998
_diffrn_reflns_point_group_measured_fraction_max 0.996
_diffrn_reflns_theta_full 25.000
_diffrn_reflns_theta_max 28.371
_diffrn_reflns_theta_min 2.340
_diffrn_source microfocus
_exptl_absorpt_coefficient_mu 0.074
_exptl_absorpt_correction_T_max 0.7457
_exptl_absorpt_correction_T_min 0.5211
_exptl_absorpt_correction_type none
_exptl_absorpt_process_details SADABS
_exptl_crystal_colour yellow
_exptl_crystal_density_diffrn 1.248
_exptl_crystal_density_meas ?
_exptl_crystal_description block
_exptl_crystal_F_000 1176
_exptl_crystal_size_max 0.245
_exptl_crystal_size_mid 0.187
_exptl_crystal_size_min 0.090
_refine_diff_density_max 0.177
_refine_diff_density_min -0.150
_refine_diff_density_rms 0.039
_refine_ls_extinction_coef 0.0051(6)
_refine_ls_extinction_expression Fc^*^=kFc[1+0.001xFc^2^\l^3^/sin(2\q)]^-1/4^
_refine_ls_extinction_method 'SHELXL-2018/3 (Sheldrick 2018)'
_refine_ls_goodness_of_fit_ref 1.010
_refine_ls_hydrogen_treatment constr
_refine_ls_matrix_type full
_refine_ls_number_parameters 398
_refine_ls_number_reflns 7470
_refine_ls_number_restraints 0
_refine_ls_restrained_S_all 1.010
_refine_ls_R_factor_all 0.1435
_refine_ls_R_factor_gt 0.0745
_refine_ls_shift/su_max 0.000
_refine_ls_shift/su_mean 0.000
_refine_ls_structure_factor_coef Fsqd
_refine_ls_weighting_details 'w=1/[\s^2^(Fo^2^)+(0.0328P)^2^+2.8329P] where P=(Fo^2^+2Fc^2^)/3'
_refine_ls_weighting_scheme calc
_refine_ls_wR_factor_gt 0.1453
_refine_ls_wR_factor_ref 0.1729
_reflns_Friedel_coverage 0.000
_reflns_number_gt 4089
_reflns_number_total 7470
_reflns_threshold_expression 'I > 2\s(I)'
_cod_data_source_file d5ce00242g2.cif
_cod_data_source_block FBB-II
_cod_depositor_comments
;
The following automatic conversions were performed:

data item '_exptl_crystal_density_meas' value 'not measured' was
changed to '?' -- the value is perceived as not measured.

Automatic conversion script
Id: cif_fix_values 8170 2020-07-09 18:12:32Z antanas 

 Adding full bibliography for 7250229--7250245.cif.
;
_cod_original_cell_volume 2995.3(7)
_cod_original_sg_symbol_H-M 'P 21/n'
_cod_database_code 7250236
_shelx_shelxl_version_number 2018/3
_shelx_space_group_comment
;
The symmetry employed for this shelxl refinement is uniquely defined
by the following loop, which should always be used as a source of
symmetry information in preference to the above space-group names.
They are only intended as comments.
;
_shelx_estimated_absorpt_t_min 0.982
_shelx_estimated_absorpt_t_max 0.993

loop_
_space_group_symop_operation_xyz
'x, y, z'
'-x+1/2, y+1/2, -z+1/2'
'-x, -y, -z'
'x-1/2, -y-1/2, z-1/2'

loop_
_atom_site_label
_atom_site_type_symbol
_atom_site_fract_x
_atom_site_fract_y
_atom_site_fract_z
_atom_site_U_iso_or_equiv
_atom_site_adp_type
_atom_site_occupancy
_atom_site_site_symmetry_order
_atom_site_calc_flag
_atom_site_refinement_flags_posn
_atom_site_refinement_flags_adp
_atom_site_refinement_flags_occupancy
_atom_site_disorder_assembly
_atom_site_disorder_group
N1 N 0.5216(3) 0.3591(2) 0.66666(7) 0.0556(6) Uani 1 1 d . . . . .
C1 C 0.5423(3) 0.7155(2) 0.62907(9) 0.0478(6) Uani 1 1 d . . . . .
N2 N 0.5895(2) 0.2932(2) 0.63506(7) 0.0522(6) Uani 1 1 d . . . . .
C2 C 0.4065(3) 0.7079(3) 0.64344(10) 0.0585(7) Uani 1 1 d . . . . .
H2 H 0.341354 0.649068 0.631226 0.070 Uiso 1 1 calc R U . . .
N3 N 0.4378(2) 0.5103(2) 0.57204(7) 0.0518(6) Uani 1 1 d . . . . .
C3 C 0.3689(4) 0.7890(3) 0.67624(11) 0.0717(9) Uani 1 1 d . . . . .
H3 H 0.277034 0.785486 0.685722 0.086 Uiso 1 1 calc R U . . .
N4 N 0.5785(2) 0.5495(2) 0.57108(8) 0.0530(6) Uani 1 1 d . . . . .
C4 C 0.4647(4) 0.8750(3) 0.69515(12) 0.0795(10) Uani 1 1 d . . . . .
H4 H 0.437534 0.927851 0.717550 0.095 Uiso 1 1 calc R U . . .
C5 C 0.6009(4) 0.8834(3) 0.68112(11) 0.0704(9) Uani 1 1 d . . . . .
H5 H 0.665489 0.941779 0.693925 0.084 Uiso 1 1 calc R U . . .
C6 C 0.6400(3) 0.8050(3) 0.64818(9) 0.0513(7) Uani 1 1 d . . . . .
C7 C 0.7748(3) 0.7946(3) 0.62664(10) 0.0537(7) Uani 1 1 d . . . . .
C8 C 0.9028(3) 0.8606(3) 0.63324(12) 0.0696(9) Uani 1 1 d . . . . .
H8 H 0.915913 0.921075 0.655484 0.084 Uiso 1 1 calc R U . . .
C9 C 1.0093(4) 0.8337(3) 0.60594(15) 0.0840(11) Uani 1 1 d . . . . .
H9 H 1.095860 0.876250 0.610115 0.101 Uiso 1 1 calc R U . . .
C10 C 0.9911(4) 0.7450(4) 0.57243(15) 0.0914(12) Uani 1 1 d . . . . .
H10 H 1.064269 0.730200 0.553988 0.110 Uiso 1 1 calc R U . . .
C11 C 0.8648(4) 0.6783(3) 0.56619(13) 0.0763(10) Uani 1 1 d . . . . .
H11 H 0.851900 0.618646 0.543653 0.092 Uiso 1 1 calc R U . . .
C12 C 0.7588(3) 0.7019(3) 0.59392(10) 0.0533(7) Uani 1 1 d . . . . .
C13 C 0.6151(3) 0.6452(2) 0.59544(9) 0.0483(6) Uani 1 1 d . . . . .
C14 C 0.4186(3) 0.3938(2) 0.58037(8) 0.0435(6) Uani 1 1 d . . . . .
C15 C 0.2715(3) 0.3441(3) 0.57551(9) 0.0485(7) Uani 1 1 d . . . . .
C16 C 0.1595(3) 0.4152(3) 0.55692(13) 0.0800(10) Uani 1 1 d . . . . .
H16 H 0.176585 0.496742 0.548208 0.096 Uiso 1 1 calc R U . . .
C17 C 0.0227(4) 0.3680(4) 0.55096(15) 0.1008(14) Uani 1 1 d . . . . .
H17 H -0.051515 0.417641 0.538258 0.121 Uiso 1 1 calc R U . . .
C18 C -0.0044(4) 0.2498(4) 0.56350(14) 0.0890(12) Uani 1 1 d . . . . .
H18 H -0.096867 0.217949 0.559127 0.107 Uiso 1 1 calc R U . . .
C19 C 0.1031(4) 0.1778(3) 0.58241(15) 0.0910(12) Uani 1 1 d . . . . .
H19 H 0.084544 0.096498 0.591105 0.109 Uiso 1 1 calc R U . . .
C20 C 0.2421(4) 0.2260(3) 0.58886(12) 0.0753(10) Uani 1 1 d . . . . .
H20 H 0.315317 0.176814 0.602406 0.090 Uiso 1 1 calc R U . . .
C21 C 0.5389(3) 0.3050(2) 0.59405(8) 0.0424(6) Uani 1 1 d . . . . .
C22 C 0.5920(3) 0.2235(2) 0.55930(8) 0.0433(6) Uani 1 1 d . . . . .
C23 C 0.5897(3) 0.2626(3) 0.51565(9) 0.0572(7) Uani 1 1 d . . . . .
H23 H 0.554233 0.341439 0.507893 0.069 Uiso 1 1 calc R U . . .
C24 C 0.6389(3) 0.1873(3) 0.48318(10) 0.0685(9) Uani 1 1 d . . . . .
H24 H 0.639446 0.215808 0.453850 0.082 Uiso 1 1 calc R U . . .
C25 C 0.6875(3) 0.0692(3) 0.49444(11) 0.0678(9) Uani 1 1 d . . . . .
H25 H 0.718386 0.016596 0.472523 0.081 Uiso 1 1 calc R U . . .
C26 C 0.6903(3) 0.0295(3) 0.53782(11) 0.0660(8) Uani 1 1 d . . . . .
H26 H 0.724448 -0.049924 0.545349 0.079 Uiso 1 1 calc R U . . .
C27 C 0.6433(3) 0.1050(3) 0.57032(10) 0.0552(7) Uani 1 1 d . . . . .
H27 H 0.645834 0.077003 0.599784 0.066 Uiso 1 1 calc R U . . .
C28 C 0.5961(3) 0.4387(3) 0.69076(9) 0.0521(7) Uani 1 1 d . . . . .
C29 C 0.5355(3) 0.5054(3) 0.72758(9) 0.0532(7) Uani 1 1 d . . . . .
C30 C 0.4010(3) 0.4990(3) 0.74332(10) 0.0657(8) Uani 1 1 d . . . . .
H30 H 0.331766 0.444751 0.730413 0.079 Uiso 1 1 calc R U . . .
C31 C 0.3721(4) 0.5752(3) 0.77871(11) 0.0771(10) Uani 1 1 d . . . . .
H31 H 0.282376 0.571499 0.789756 0.092 Uiso 1 1 calc R U . . .
C32 C 0.4735(5) 0.6568(3) 0.79796(12) 0.0810(10) Uani 1 1 d . . . . .
H32 H 0.451027 0.708669 0.821236 0.097 Uiso 1 1 calc R U . . .
C33 C 0.6090(4) 0.6613(3) 0.78262(11) 0.0714(9) Uani 1 1 d . . . . .
H33 H 0.678751 0.714008 0.796202 0.086 Uiso 1 1 calc R U . . .
C34 C 0.6392(3) 0.5874(3) 0.74722(9) 0.0560(7) Uani 1 1 d . . . . .
C35 C 0.7703(3) 0.5733(3) 0.72401(9) 0.0554(7) Uani 1 1 d . . . . .
C36 C 0.9016(4) 0.6311(3) 0.73082(11) 0.0718(9) Uani 1 1 d . . . . .
H36 H 0.918294 0.690610 0.753284 0.086 Uiso 1 1 calc R U . . .
C37 C 1.0085(4) 0.5993(4) 0.70361(13) 0.0826(11) Uani 1 1 d . . . . .
H37 H 1.097910 0.637073 0.708230 0.099 Uiso 1 1 calc R U . . .
C38 C 0.9845(4) 0.5131(4) 0.67011(12) 0.0770(10) Uani 1 1 d . . . . .
H38 H 1.058022 0.493177 0.652365 0.092 Uiso 1 1 calc R U . . .
C39 C 0.8518(3) 0.4547(3) 0.66210(11) 0.0650(8) Uani 1 1 d . . . . .
H39 H 0.835317 0.396953 0.639046 0.078 Uiso 1 1 calc R U . . .
C40 C 0.7454(3) 0.4852(3) 0.68947(9) 0.0526(7) Uani 1 1 d . . . . .

loop_
_atom_site_aniso_label
_atom_site_aniso_U_11
_atom_site_aniso_U_22
_atom_site_aniso_U_33
_atom_site_aniso_U_23
_atom_site_aniso_U_13
_atom_site_aniso_U_12
N1 0.0579(15) 0.0606(15) 0.0469(13) -0.0004(12) -0.0031(11) -0.0012(13)
C1 0.0521(16) 0.0391(14) 0.0512(15) 0.0059(12) -0.0013(12) 0.0005(13)
N2 0.0551(14) 0.0523(14) 0.0480(13) 0.0006(11) -0.0026(11) -0.0018(12)
C2 0.0536(18) 0.0556(18) 0.0658(19) 0.0018(15) 0.0019(14) -0.0060(15)
N3 0.0545(14) 0.0413(13) 0.0584(14) 0.0000(11) -0.0021(11) -0.0052(11)
C3 0.062(2) 0.071(2) 0.083(2) -0.0020(19) 0.0147(17) 0.0027(18)
N4 0.0546(14) 0.0401(13) 0.0640(15) 0.0025(11) 0.0037(11) -0.0072(11)
C4 0.079(2) 0.076(2) 0.086(2) -0.018(2) 0.015(2) -0.002(2)
C5 0.074(2) 0.064(2) 0.071(2) -0.0136(17) -0.0043(17) -0.0092(18)
C6 0.0561(17) 0.0418(15) 0.0542(16) 0.0024(13) -0.0057(13) -0.0026(13)
C7 0.0513(17) 0.0426(15) 0.0652(18) 0.0098(14) -0.0063(13) -0.0043(13)
C8 0.058(2) 0.0503(18) 0.099(3) 0.0039(17) -0.0049(18) -0.0133(16)
C9 0.053(2) 0.058(2) 0.141(4) 0.019(2) 0.009(2) -0.0133(17)
C10 0.074(2) 0.067(2) 0.139(4) 0.004(2) 0.041(2) -0.011(2)
C11 0.074(2) 0.0544(19) 0.104(3) -0.0050(18) 0.031(2) -0.0108(17)
C12 0.0561(17) 0.0390(15) 0.0652(18) 0.0069(14) 0.0068(14) -0.0057(13)
C13 0.0543(16) 0.0360(14) 0.0537(16) 0.0049(12) -0.0006(13) -0.0070(13)
C14 0.0458(15) 0.0395(14) 0.0443(14) -0.0029(11) -0.0012(11) -0.0034(12)
C15 0.0441(15) 0.0457(15) 0.0555(16) -0.0107(13) 0.0032(12) -0.0045(12)
C16 0.056(2) 0.065(2) 0.115(3) 0.003(2) -0.0171(19) -0.0004(17)
C17 0.051(2) 0.095(3) 0.152(4) -0.011(3) -0.017(2) 0.004(2)
C18 0.048(2) 0.098(3) 0.122(3) -0.032(3) 0.013(2) -0.014(2)
C19 0.067(2) 0.060(2) 0.149(4) -0.006(2) 0.025(2) -0.0223(19)
C20 0.058(2) 0.057(2) 0.111(3) 0.0086(19) 0.0117(18) -0.0066(17)
C21 0.0411(14) 0.0388(14) 0.0465(14) 0.0033(12) -0.0015(11) -0.0092(11)
C22 0.0369(13) 0.0408(14) 0.0508(15) -0.0002(12) -0.0043(11) -0.0055(11)
C23 0.0644(19) 0.0535(17) 0.0531(17) 0.0005(14) 0.0009(14) 0.0069(15)
C24 0.073(2) 0.078(2) 0.0539(18) -0.0001(17) 0.0032(15) 0.0119(18)
C25 0.060(2) 0.070(2) 0.073(2) -0.0227(18) 0.0053(16) 0.0080(17)
C26 0.067(2) 0.0455(17) 0.085(2) -0.0052(17) 0.0033(17) 0.0054(15)
C27 0.0575(18) 0.0457(16) 0.0620(18) 0.0061(14) 0.0028(14) 0.0015(14)
C28 0.0587(18) 0.0533(17) 0.0427(15) 0.0075(13) -0.0055(13) -0.0018(14)
C29 0.0598(18) 0.0537(17) 0.0451(15) 0.0073(13) -0.0005(13) -0.0002(14)
C30 0.064(2) 0.070(2) 0.0626(19) -0.0007(17) 0.0043(16) -0.0091(17)
C31 0.079(2) 0.084(3) 0.070(2) -0.001(2) 0.0208(18) 0.004(2)
C32 0.106(3) 0.066(2) 0.072(2) -0.0091(18) 0.014(2) -0.002(2)
C33 0.087(3) 0.059(2) 0.067(2) -0.0043(17) 0.0012(18) -0.0130(18)
C34 0.0643(19) 0.0524(17) 0.0493(16) 0.0039(14) -0.0060(14) -0.0050(15)
C35 0.0601(18) 0.0510(17) 0.0530(16) 0.0091(14) -0.0082(14) -0.0064(14)
C36 0.071(2) 0.070(2) 0.072(2) 0.0123(18) -0.0101(18) -0.0148(18)
C37 0.063(2) 0.093(3) 0.089(3) 0.027(2) -0.003(2) -0.018(2)
C38 0.059(2) 0.091(3) 0.081(2) 0.027(2) 0.0071(17) -0.0003(19)
C39 0.062(2) 0.070(2) 0.0636(19) 0.0153(16) 0.0056(15) 0.0031(17)
C40 0.0514(17) 0.0543(17) 0.0508(16) 0.0133(14) -0.0028(13) -0.0002(14)

loop_
_atom_type_symbol
_atom_type_description
_atom_type_scat_dispersion_real
_atom_type_scat_dispersion_imag
_atom_type_scat_source
C C 0.0033 0.0016 'International Tables Vol C Tables 4.2.6.8 and 6.1.1.4'
H H 0.0000 0.0000 'International Tables Vol C Tables 4.2.6.8 and 6.1.1.4'
N N 0.0061 0.0033 'International Tables Vol C Tables 4.2.6.8 and 6.1.1.4'

loop_
_geom_angle_atom_site_label_1
_geom_angle_atom_site_label_2
_geom_angle_atom_site_label_3
_geom_angle
_geom_angle_site_symmetry_1
_geom_angle_site_symmetry_3
_geom_angle_publ_flag
C28 N1 N2 117.7(2) . . ?
C2 C1 C6 119.8(3) . . ?
C2 C1 C13 132.6(3) . . ?
C6 C1 C13 107.6(2) . . ?
C21 N2 N1 116.8(2) . . ?
C3 C2 C1 118.9(3) . . ?
C14 N3 N4 116.6(2) . . ?
C4 C3 C2 121.2(3) . . ?
C13 N4 N3 116.0(2) . . ?
C3 C4 C5 120.4(3) . . ?
C6 C5 C4 119.4(3) . . ?
C5 C6 C1 120.3(3) . . ?
C5 C6 C7 131.0(3) . . ?
C1 C6 C7 108.8(2) . . ?
C8 C7 C12 120.1(3) . . ?
C8 C7 C6 131.4(3) . . ?
C12 C7 C6 108.5(2) . . ?
C9 C8 C7 118.0(3) . . ?
C8 C9 C10 121.8(3) . . ?
C9 C10 C11 120.3(3) . . ?
C12 C11 C10 118.6(3) . . ?
C11 C12 C7 121.1(3) . . ?
C11 C12 C13 130.5(3) . . ?
C7 C12 C13 108.3(2) . . ?
N4 C13 C1 132.7(3) . . ?
N4 C13 C12 120.6(3) . . ?
C1 C13 C12 106.7(2) . . ?
N3 C14 C15 118.5(2) . . ?
N3 C14 C21 123.5(2) . . ?
C15 C14 C21 118.1(2) . . ?
C20 C15 C16 117.9(3) . . ?
C20 C15 C14 121.2(3) . . ?
C16 C15 C14 120.9(3) . . ?
C17 C16 C15 121.3(3) . . ?
C18 C17 C16 120.2(4) . . ?
C17 C18 C19 120.0(4) . . ?
C18 C19 C20 119.8(4) . . ?
C15 C20 C19 120.8(3) . . ?
N2 C21 C22 119.8(2) . . ?
N2 C21 C14 121.9(2) . . ?
C22 C21 C14 118.2(2) . . ?
C23 C22 C27 118.9(3) . . ?
C23 C22 C21 120.8(2) . . ?
C27 C22 C21 120.3(2) . . ?
C22 C23 C24 121.1(3) . . ?
C23 C24 C25 119.4(3) . . ?
C26 C25 C24 119.9(3) . . ?
C25 C26 C27 120.8(3) . . ?
C26 C27 C22 119.9(3) . . ?
N1 C28 C29 121.3(3) . . ?
N1 C28 C40 132.4(3) . . ?
C29 C28 C40 106.3(2) . . ?
C30 C29 C34 120.4(3) . . ?
C30 C29 C28 130.8(3) . . ?
C34 C29 C28 108.8(3) . . ?
C31 C30 C29 118.4(3) . . ?
C32 C31 C30 121.4(3) . . ?
C31 C32 C33 120.1(3) . . ?
C34 C33 C32 119.3(3) . . ?
C33 C34 C29 120.4(3) . . ?
C33 C34 C35 131.3(3) . . ?
C29 C34 C35 108.3(3) . . ?
C36 C35 C40 120.1(3) . . ?
C36 C35 C34 131.0(3) . . ?
C40 C35 C34 108.9(3) . . ?
C35 C36 C37 118.9(3) . . ?
C38 C37 C36 121.0(3) . . ?
C37 C38 C39 121.1(3) . . ?
C40 C39 C38 118.0(3) . . ?
C39 C40 C35 120.8(3) . . ?
C39 C40 C28 131.5(3) . . ?
C35 C40 C28 107.6(3) . . ?

loop_
_geom_bond_atom_site_label_1
_geom_bond_atom_site_label_2
_geom_bond_distance
_geom_bond_site_symmetry_2
_geom_bond_publ_flag
N1 C28 1.284(3) . ?
N1 N2 1.379(3) . ?
C1 C2 1.381(4) . ?
C1 C6 1.413(4) . ?
C1 C13 1.471(4) . ?
N2 C21 1.284(3) . ?
C2 C3 1.380(4) . ?
N3 C14 1.288(3) . ?
N3 N4 1.386(3) . ?
C3 C4 1.373(5) . ?
N4 C13 1.288(3) . ?
C4 C5 1.381(5) . ?
C5 C6 1.369(4) . ?
C6 C7 1.471(4) . ?
C7 C8 1.392(4) . ?
C7 C12 1.394(4) . ?
C8 C9 1.373(5) . ?
C9 C10 1.381(5) . ?
C10 C11 1.382(5) . ?
C11 C12 1.372(4) . ?
C12 C13 1.481(4) . ?
C14 C15 1.474(4) . ?
C14 C21 1.505(3) . ?
C15 C20 1.363(4) . ?
C15 C16 1.375(4) . ?
C16 C17 1.375(5) . ?
C17 C18 1.352(6) . ?
C18 C19 1.354(5) . ?
C19 C20 1.399(4) . ?
C21 C22 1.477(4) . ?
C22 C23 1.371(4) . ?
C22 C27 1.388(4) . ?
C23 C24 1.373(4) . ?
C24 C25 1.377(4) . ?
C25 C26 1.365(4) . ?
C26 C27 1.367(4) . ?
C28 C29 1.468(4) . ?
C28 C40 1.488(4) . ?
C29 C30 1.385(4) . ?
C29 C34 1.401(4) . ?
C30 C31 1.383(4) . ?
C31 C32 1.380(5) . ?
C32 C33 1.388(5) . ?
C33 C34 1.372(4) . ?
C34 C35 1.470(4) . ?
C35 C36 1.377(4) . ?
C35 C40 1.404(4) . ?
C36 C37 1.387(5) . ?
C37 C38 1.367(5) . ?
C38 C39 1.395(4) . ?
C39 C40 1.383(4) . ?
